data_7029990
loop_
_publ_author_name
'McCarty, W. Jeffrey'
'Yang, Xiaoping'
'DePue Anderson, Lauren J'
'Jones, Richard A.'

_publ_section_title
;
 Chemical vapour deposition of amorphous Ru(P) thin films from Ru
 trialkylphosphite hydride complexes.
;
_journal_issue 43
_journal_name_full 'Dalton transactions (Cambridge, England : 2003)'
_journal_page_first 13496
_journal_page_last 13503
_journal_paper_doi 10.1039/c2dt31541f
_journal_volume 41
_journal_year 2012
_chemical_formula_moiety 'C24 H62 O12 P4 Ru'
_chemical_formula_sum 'C24 H62 O12 P4 Ru'
_chemical_formula_weight 767.69
_chemical_name_systematic
;
?
;
_space_group_IT_number 2
_symmetry_cell_setting triclinic
_symmetry_space_group_name_Hall '-P 1'
_symmetry_space_group_name_H-M 'P -1'
_atom_sites_solution_hydrogens geom
_atom_sites_solution_primary direct
_atom_sites_solution_secondary difmap
_audit_creation_method SHELXL-97
_cell_angle_alpha 100.57(3)
_cell_angle_beta 99.47(3)
_cell_angle_gamma 96.97(3)
_cell_formula_units_Z 4
_cell_length_a 11.465(2)
_cell_length_b 18.064(4)
_cell_length_c 18.784(4)
_cell_measurement_reflns_used 11724
_cell_measurement_temperature 153(1)
_cell_measurement_theta_max 27.48
_cell_measurement_theta_min 1.00
_cell_volume 3725.8(15)
_computing_cell_refinement 'Collect software, Nonius B.V. 1998'
_computing_data_collection 'Collect software, Nonius B.V. 1998'
_computing_data_reduction
;
DENZO and Scalepack (Otwinoski and Minor, 1997)
;
_computing_molecular_graphics 'XP SHELXTL/PC, Siemens Analytical'
_computing_structure_refinement 'XL SHELXTL/PC, Siemens Analytical'
_computing_structure_solution
;

SIR97 - Altomare A., Burla M.C., Camalli M., Cascarano G.L., Giacovazzo C.,
Guagliardi A., Moliterni A.G.G., Polidori G.,Spagna R.
;
_diffrn_ambient_temperature 153(1)
_diffrn_measured_fraction_theta_full 0.992
_diffrn_measured_fraction_theta_max 0.992
_diffrn_measurement_device_type CCD
_diffrn_measurement_method \w-scans
_diffrn_radiation_monochromator graphite
_diffrn_radiation_source 'fine-focus sealed tube'
_diffrn_radiation_type MoK\a
_diffrn_radiation_wavelength 0.71073
_diffrn_reflns_av_R_equivalents 0.0490
_diffrn_reflns_av_sigmaI/netI 0.1030
_diffrn_reflns_limit_h_max 13
_diffrn_reflns_limit_h_min -13
_diffrn_reflns_limit_k_max 21
_diffrn_reflns_limit_k_min -21
_diffrn_reflns_limit_l_max 22
_diffrn_reflns_limit_l_min -21
_diffrn_reflns_number 21350
_diffrn_reflns_theta_full 25.00
_diffrn_reflns_theta_max 25.00
_diffrn_reflns_theta_min 1.44
_exptl_absorpt_coefficient_mu 0.643
_exptl_absorpt_correction_T_max 0.9564
_exptl_absorpt_correction_T_min 0.8986
_exptl_absorpt_correction_type gaussian
_exptl_absorpt_process_details
;
Absorption correction given as Gaussian
;
_exptl_crystal_colour Yellow
_exptl_crystal_density_diffrn 1.369
_exptl_crystal_density_method 'not measured'
_exptl_crystal_description Block
_exptl_crystal_F_000 1624
_exptl_crystal_size_max 0.17
_exptl_crystal_size_mid 0.12
_exptl_crystal_size_min 0.07
_refine_diff_density_max 3.300
_refine_diff_density_min -1.527
_refine_diff_density_rms 0.160
_refine_ls_extinction_method none
_refine_ls_goodness_of_fit_ref 1.020
_refine_ls_hydrogen_treatment constr
_refine_ls_matrix_type full
_refine_ls_number_parameters 858
_refine_ls_number_reflns 13004
_refine_ls_number_restraints 599
_refine_ls_restrained_S_all 1.027
_refine_ls_R_factor_all 0.1559
_refine_ls_R_factor_gt 0.0967
_refine_ls_shift/su_max 0.006
_refine_ls_shift/su_mean 0.000
_refine_ls_structure_factor_coef Fsqd
_refine_ls_weighting_details 'calc w=1/[\s^2^(Fo^2^)+(0.1415P)^2^+30.1237P] where P=(Fo^2^+2Fc^2^)/3'
_refine_ls_weighting_scheme calc
_refine_ls_wR_factor_gt 0.2215
_refine_ls_wR_factor_ref 0.2489
_reflns_number_gt 7994
_reflns_number_total 13004
_reflns_threshold_expression >2sigma(I)
_cod_data_source_file c2dt31541f.txt
_cod_data_source_block complex-2
_cod_depositor_comments
;
The following automatic conversions were performed:

'_symmetry_cell_setting' value 'Triclinic' changed to 'triclinic'
according to
/usr/data/users/saulius/automatic-downloads/retrospective/RSC/lib/dictionaries/cif_core.dic
dictionary named 'cif_core.dic' version 2.4.2 from
2011-04-26.

'_exptl_absorpt_correction_type' value 'Gaussian'
changed to 'gaussian' according to
/usr/data/users/saulius/automatic-downloads/retrospective/RSC/lib/dictionaries/cif_core.dic
dictionary named 'cif_core.dic' version 2.4.2 from 2011-04-26.

Automatic conversion script
Id: cif_fix_values 2281 2013-09-26 08:29:07Z andrius 
;
_cod_original_cell_volume 3725.7(13)
_cod_original_sg_symbol_Hall -P1
_cod_original_sg_symbol_H-M P-1
_cod_database_code 7029990

loop_
_symmetry_equiv_pos_as_xyz
'x, y, z'
'-x, -y, -z'

loop_
_atom_site_label
_atom_site_type_symbol
_atom_site_fract_x
_atom_site_fract_y
_atom_site_fract_z
_atom_site_U_iso_or_equiv
_atom_site_adp_type
_atom_site_occupancy
_atom_site_symmetry_multiplicity
_atom_site_calc_flag
_atom_site_refinement_flags
_atom_site_disorder_assembly
_atom_site_disorder_group
Ru1 Ru 0.14911(7) 0.26077(4) 0.22928(4) 0.0316(2) Uani 1 1 d U . .
H1 H 0.2242 0.2157 0.2803 0.038 Uiso 1 1 d R . .
H2 H 0.2293 0.3338 0.2635 0.038 Uiso 1 1 d R . .
Ru2 Ru 0.47233(7) 0.27803(5) 0.69018(4) 0.0380(3) Uani 1 1 d U . .
H3 H 0.4051 0.3288 0.6389 0.046 Uiso 1 1 d R A .
H4 H 0.5454 0.3562 0.7211 0.046 Uiso 1 1 d R . .
P1 P 0.0321(2) 0.14619(15) 0.17940(15) 0.0424(7) Uani 1 1 d U . .
P2 P 0.3028(2) 0.23867(15) 0.17105(14) 0.0373(6) Uani 1 1 d U . .
P3 P 0.0744(3) 0.29785(17) 0.33161(15) 0.0464(7) Uani 1 1 d U . .
P4 P 0.0475(2) 0.33143(16) 0.15926(15) 0.0418(7) Uani 1 1 d U . .
P5 P 0.5087(4) 0.2189(2) 0.5805(2) 0.0459(10) Uani 0.701(3) 1 d PU A 1
P6 P 0.2897(3) 0.2235(2) 0.6924(2) 0.0409(10) Uani 0.701(3) 1 d PU A 1
P7 P 0.5832(3) 0.2135(2) 0.7602(2) 0.0406(10) Uani 0.701(3) 1 d PDU A 1
P8 P 0.4735(3) 0.3864(2) 0.7755(2) 0.0351(9) Uani 0.701(3) 1 d PU A 1
O14 O 0.4154(12) 0.1505(8) 0.5250(7) 0.080(4) Uani 0.701(3) 1 d PDU A 1
O18 O 0.2638(11) 0.1948(7) 0.7659(7) 0.073(4) Uani 0.701(3) 1 d PU A 1
O19 O 0.5838(10) 0.1245(6) 0.7331(6) 0.061(3) Uani 0.701(3) 1 d PU A 1
O13 O 0.5317(14) 0.2615(8) 0.5175(8) 0.096(5) Uani 0.701(3) 1 d PDU A 1
O22 O 0.5326(7) 0.3984(5) 0.8620(5) 0.040(2) Uani 0.701(3) 1 d PDU A 1
O23 O 0.5335(9) 0.4682(6) 0.7644(5) 0.046(3) Uani 0.701(3) 1 d PDU A 1
O21 O 0.7264(5) 0.2345(6) 0.7832(6) 0.056(3) Uani 0.701(3) 1 d PDU A 1
C26 C 0.5962(19) 0.3444(10) 0.5315(14) 0.108(8) Uani 0.701(3) 1 d PDU A 1
H26A H 0.5945 0.3698 0.5807 0.129 Uiso 0.701(3) 1 d PR A 1
H26B H 0.5556 0.3711 0.4977 0.129 Uiso 0.701(3) 1 d PR A 1
P5' P 0.6255(7) 0.2325(5) 0.6550(5) 0.039(2) Uani 0.299(3) 1 d PDU A 2
P6' P 0.3403(8) 0.1579(5) 0.6391(5) 0.037(2) Uani 0.299(3) 1 d PU A 2
P7' P 0.4884(8) 0.2537(5) 0.8101(5) 0.036(2) Uani 0.299(3) 1 d PDU A 2
P8' P 0.3324(7) 0.3525(5) 0.7023(4) 0.033(2) Uani 0.299(3) 1 d PDU A 2
O19' O 0.365(2) 0.0806(14) 0.6628(15) 0.056(7) Uani 0.299(3) 1 d PU A 2
O13' O 0.7464(16) 0.2830(10) 0.6496(9) 0.18(2) Uani 0.299(3) 1 d PDU A 2
O18' O 0.389(3) 0.250(2) 0.8542(18) 0.086(9) Uani 0.299(3) 1 d PU A 2
O14' O 0.323(3) 0.122(2) 0.5479(18) 0.089(10) Uani 0.299(3) 1 d PU A 2
O22' O 0.581(5) 0.327(2) 0.858(2) 0.20(2) Uani 0.299(3) 1 d PDU A 2
O23' O 0.3524(19) 0.4113(10) 0.6598(6) 0.076(9) Uani 0.299(3) 1 d PDU A 2
O21' O 0.6718(13) 0.1934(10) 0.7217(6) 0.22(3) Uani 0.299(3) 1 d PDU A 2
C26' C 0.678(5) 0.322(3) 0.592(3) 0.13(2) Uani 0.299(3) 1 d PDU A 2
H26C H 0.6395 0.3600 0.6177 0.154 Uiso 0.299(3) 1 d PR A 2
H26D H 0.6112 0.2796 0.5683 0.154 Uiso 0.299(3) 1 d PR A 2
H32C H 0.7900 0.2957 0.7478 0.154 Uiso 0.50 1 d PR A 2
H32D H 0.8188 0.2336 0.6906 0.154 Uiso 0.50 1 d PR A 2
H36C H 0.2562 0.2215 0.7900 0.154 Uiso 0.50 1 d PR A 2
H36D H 0.2454 0.2945 0.8457 0.154 Uiso 0.50 1 d PR A 2
H44C H 0.6352 0.4557 0.8801 0.154 Uiso 0.50 1 d PR A 2
H44D H 0.7456 0.4133 0.8725 0.154 Uiso 0.50 1 d PR A 2
H25D H 0.6690 0.3740 0.4962 0.192 Uiso 0.50 1 d PR A 2
H25E H 0.7933 0.4008 0.5497 0.192 Uiso 0.50 1 d PR A 2
H25F H 0.7645 0.3189 0.4994 0.192 Uiso 0.50 1 d PR A 2
H28C H 0.3699 0.2175 0.4937 0.154 Uiso 0.50 1 d PR A 2
H28D H 0.2325 0.2013 0.4917 0.154 Uiso 0.50 1 d PR A 2
H46D H 0.4912 0.4913 0.7462 0.154 Uiso 0.50 1 d PR A 2
H46C H 0.5337 0.4774 0.6701 0.154 Uiso 0.50 1 d PR A 2
H4C H 0.1158 0.1581 0.0372 0.154 Uiso 0.50 1 d PR A 2
H4D H -0.0035 0.1874 0.0449 0.154 Uiso 0.50 1 d PR A 2
H38C H 0.5085 0.0914 0.7631 0.154 Uiso 0.50 1 d PR A 2
H38D H 0.5447 0.0777 0.6864 0.154 Uiso 0.50 1 d PR A 2
O1 O -0.1077(6) 0.1399(4) 0.1833(5) 0.057(2) Uani 1 1 d U . .
O2 O 0.0264(7) 0.1023(4) 0.0955(4) 0.058(2) Uani 1 1 d U B .
O3 O 0.0553(7) 0.0741(4) 0.2168(4) 0.0525(19) Uani 1 1 d U . .
O4 O 0.2974(6) 0.1523(4) 0.1295(4) 0.0449(17) Uani 1 1 d U . .
O5 O 0.4358(6) 0.2568(4) 0.2207(4) 0.0464(17) Uani 1 1 d U . .
O6 O 0.3361(6) 0.2797(4) 0.1060(4) 0.0426(17) Uani 1 1 d U . .
O7 O -0.0344(8) 0.2481(5) 0.3547(5) 0.069(2) Uani 1 1 d U . .
O8 O 0.1627(8) 0.3125(5) 0.4111(4) 0.072(2) Uani 1 1 d U . .
O9 O 0.0168(7) 0.3746(4) 0.3351(4) 0.057(2) Uani 1 1 d U . .
O10 O 0.0837(7) 0.3336(5) 0.0809(4) 0.0540(19) Uani 1 1 d U . .
O11 O -0.0945(6) 0.3097(4) 0.1291(4) 0.0466(18) Uani 1 1 d U . .
O12 O 0.0442(7) 0.4210(4) 0.1924(4) 0.0538(19) Uani 1 1 d U . .
O15 O 0.6095(7) 0.1655(5) 0.5873(4) 0.065(2) Uani 1 1 d DU . .
O16 O 0.1941(11) 0.3148(9) 0.6759(6) 0.111(7) Uani 1 1 d DU . .
O17 O 0.2333(9) 0.1456(6) 0.6405(6) 0.092(3) Uani 1 1 d U . .
O20 O 0.5633(9) 0.2147(6) 0.8409(5) 0.081(3) Uani 1 1 d U . .
O24 O 0.3331(7) 0.3964(4) 0.7842(4) 0.056(2) Uani 1 1 d DU . .
C1 C -0.3046(15) 0.0785(11) 0.1493(11) 0.111(6) Uani 1 1 d U . .
H1A H -0.3544 0.0295 0.1335 0.167 Uiso 1 1 calc R . .
H1B H -0.3207 0.1084 0.1125 0.167 Uiso 1 1 calc R . .
H1C H -0.3215 0.1042 0.1950 0.167 Uiso 1 1 calc R . .
C2 C -0.1872(13) 0.0691(9) 0.1589(9) 0.087(4) Uani 1 1 d U . .
H2A H -0.1708 0.0428 0.1125 0.105 Uiso 1 1 calc R . .
H2B H -0.1721 0.0374 0.1948 0.105 Uiso 1 1 calc R . .
C3 C -0.0921(16) 0.1440(18) -0.0091(15) 0.075(11) Uani 0.50(3) 1 d PDU B 1
H3A H -0.0789 0.1719 -0.0466 0.113 Uiso 0.50(3) 1 d PR B 1
H3B H -0.1634 0.1556 0.0082 0.113 Uiso 0.50(3) 1 d PR B 1
H3C H -0.1005 0.0895 -0.0298 0.113 Uiso 0.50(3) 1 d PR B 1
C3' C -0.025(3) 0.101(2) -0.0346(17) 0.092(12) Uani 0.50(3) 1 d PU B 2
H3'A H -0.0122 0.1329 -0.0688 0.138 Uiso 0.50(3) 1 d PR B 2
H3'B H 0.0117 0.0561 -0.0460 0.138 Uiso 0.50(3) 1 d PR B 2
H3'C H -0.1094 0.0859 -0.0382 0.138 Uiso 0.50(3) 1 d PR B 2
C4 C 0.0324(12) 0.1403(8) 0.0351(7) 0.075(4) Uani 1 1 d DU . .
H4A H 0.1043 0.1311 0.0162 0.090 Uiso 0.50 1 d PR B .
H4B H 0.0404 0.1946 0.0547 0.090 Uiso 0.50 1 d PR . .
C5 C 0.1464(12) -0.0323(7) 0.2431(7) 0.068(3) Uani 1 1 d U . .
H5A H 0.2182 -0.0545 0.2423 0.102 Uiso 1 1 calc R . .
H5B H 0.0800 -0.0671 0.2117 0.102 Uiso 1 1 calc R . .
H5C H 0.1320 -0.0222 0.2926 0.102 Uiso 1 1 calc R . .
C6 C 0.1604(10) 0.0419(6) 0.2156(7) 0.054(3) Uani 1 1 d U . .
H6A H 0.2278 0.0771 0.2470 0.065 Uiso 1 1 calc R . .
H6B H 0.1758 0.0321 0.1658 0.065 Uiso 1 1 calc R . .
C7 C 0.3654(15) 0.0486(10) 0.0579(10) 0.107(5) Uani 1 1 d U . .
H7A H 0.4268 0.0358 0.0308 0.160 Uiso 1 1 calc R . .
H7B H 0.2888 0.0354 0.0253 0.160 Uiso 1 1 calc R . .
H7C H 0.3662 0.0208 0.0968 0.160 Uiso 1 1 calc R . .
C8 C 0.3872(12) 0.1297(7) 0.0891(8) 0.071(4) Uani 1 1 d U . .
H8A H 0.4649 0.1428 0.1217 0.086 Uiso 1 1 calc R . .
H8B H 0.3889 0.1576 0.0497 0.086 Uiso 1 1 calc R . .
C9 C 0.5946(12) 0.2435(9) 0.3144(8) 0.082(4) Uani 1 1 d U . .
H9A H 0.6139 0.2233 0.3580 0.123 Uiso 1 1 calc R . .
H9B H 0.6185 0.2978 0.3262 0.123 Uiso 1 1 calc R . .
H9C H 0.6360 0.2212 0.2775 0.123 Uiso 1 1 calc R . .
C10 C 0.4654(11) 0.2255(9) 0.2863(7) 0.072(4) Uani 1 1 d U . .
H10A H 0.4409 0.1707 0.2742 0.086 Uiso 1 1 calc R . .
H10B H 0.4231 0.2471 0.3237 0.086 Uiso 1 1 calc R . .
C11 C 0.3956(11) 0.3791(7) 0.0474(7) 0.063(3) Uani 1 1 d U . .
H11A H 0.4232 0.4328 0.0550 0.094 Uiso 1 1 calc R . .
H11B H 0.3217 0.3659 0.0121 0.094 Uiso 1 1 calc R . .
H11C H 0.4545 0.3513 0.0290 0.094 Uiso 1 1 calc R . .
C12 C 0.3760(10) 0.3591(6) 0.1193(6) 0.051(3) Uani 1 1 d U . .
H12A H 0.4501 0.3726 0.1554 0.061 Uiso 1 1 calc R . .
H12B H 0.3166 0.3869 0.1384 0.061 Uiso 1 1 calc R . .
C13 C -0.1365(16) 0.1453(11) 0.3892(10) 0.113(6) Uani 1 1 d U . .
H13A H -0.1311 0.0967 0.4023 0.169 Uiso 1 1 calc R . .
H13B H -0.1973 0.1391 0.3459 0.169 Uiso 1 1 calc R . .
H13C H -0.1567 0.1795 0.4292 0.169 Uiso 1 1 calc R . .
C14 C -0.0208(12) 0.1768(8) 0.3743(8) 0.070(4) Uani 1 1 d U . .
H14A H 0.0414 0.1838 0.4178 0.084 Uiso 1 1 calc R . .
H14B H 0.0011 0.1425 0.3343 0.084 Uiso 1 1 calc R . .
C15 C 0.302(2) 0.4261(13) 0.4598(13) 0.151(8) Uani 1 1 d U . .
H15A H 0.3853 0.4460 0.4649 0.227 Uiso 1 1 calc R . .
H15B H 0.2815 0.4305 0.5077 0.227 Uiso 1 1 calc R . .
H15C H 0.2543 0.4544 0.4312 0.227 Uiso 1 1 calc R . .
C16 C 0.2810(15) 0.3494(10) 0.4240(9) 0.098(5) Uani 1 1 d U . .
H16A H 0.3309 0.3220 0.4532 0.118 Uiso 1 1 calc R . .
H16B H 0.3065 0.3459 0.3769 0.118 Uiso 1 1 calc R . .
C17 C -0.0754(19) 0.4737(11) 0.3906(10) 0.121(6) Uani 1 1 d U . .
H17A H -0.1130 0.4911 0.4313 0.181 Uiso 1 1 calc R . .
H17B H -0.1313 0.4678 0.3451 0.181 Uiso 1 1 calc R . .
H17C H -0.0069 0.5102 0.3913 0.181 Uiso 1 1 calc R . .
C18 C -0.0394(15) 0.4040(9) 0.3966(7) 0.083(4) Uani 1 1 d U . .
H18A H -0.1083 0.3675 0.3975 0.099 Uiso 1 1 calc R . .
H18B H 0.0169 0.4100 0.4426 0.099 Uiso 1 1 calc R . .
C19 C 0.049(3) 0.3611(18) -0.0444(11) 0.216(14) Uani 1 1 d DU . .
H19A H 0.0104 0.3932 -0.0729 0.324 Uiso 1 1 calc R . .
H19B H 0.0176 0.3086 -0.0661 0.324 Uiso 1 1 calc R . .
H19C H 0.1338 0.3697 -0.0437 0.324 Uiso 1 1 calc R . .
C20 C 0.0269(17) 0.3797(12) 0.0351(9) 0.108(6) Uani 1 1 d DU . .
H20A H 0.0571 0.4331 0.0564 0.130 Uiso 1 1 calc R . .
H20B H -0.0586 0.3715 0.0341 0.130 Uiso 1 1 calc R . .
C21 C -0.3026(11) 0.2976(8) 0.1346(7) 0.068(3) Uani 1 1 d U . .
H21A H -0.3587 0.2994 0.1673 0.101 Uiso 1 1 calc R . .
H21B H -0.3176 0.2484 0.1020 0.101 Uiso 1 1 calc R . .
H21C H -0.3114 0.3362 0.1061 0.101 Uiso 1 1 calc R . .
C22 C -0.1788(10) 0.3109(7) 0.1783(6) 0.054(3) Uani 1 1 d U . .
H22A H -0.1640 0.3598 0.2125 0.065 Uiso 1 1 calc R . .
H22B H -0.1691 0.2715 0.2067 0.065 Uiso 1 1 calc R . .
C23 C 0.1266(15) 0.5527(9) 0.2445(9) 0.094(5) Uani 1 1 d U . .
H23A H 0.1978 0.5857 0.2723 0.141 Uiso 1 1 calc R . .
H23B H 0.0623 0.5581 0.2710 0.141 Uiso 1 1 calc R . .
H23C H 0.1056 0.5663 0.1975 0.141 Uiso 1 1 calc R . .
C24 C 0.1488(11) 0.4713(7) 0.2330(7) 0.059(3) Uani 1 1 d U . .
H24A H 0.2140 0.4659 0.2064 0.071 Uiso 1 1 calc R . .
H24B H 0.1719 0.4580 0.2805 0.071 Uiso 1 1 calc R . .
C25 C 0.7279(19) 0.3470(16) 0.5224(15) 0.164(10) Uani 1 1 d DU . .
H25A H 0.7680 0.3986 0.5313 0.262 Uiso 0.50 1 d PR A .
H25B H 0.7682 0.3206 0.5565 0.262 Uiso 0.50 1 d PR . .
H25C H 0.7290 0.3219 0.4728 0.262 Uiso 0.50 1 d PR . .
C27 C 0.2856(19) 0.1177(12) 0.4176(11) 0.129(7) Uani 1 1 d U A .
H27A H 0.2700 0.1435 0.3775 0.194 Uiso 1 1 calc R . .
H27B H 0.2198 0.0781 0.4139 0.194 Uiso 1 1 calc R . .
H27C H 0.3576 0.0959 0.4155 0.194 Uiso 1 1 calc R . .
C28 C 0.2991(14) 0.1678(12) 0.4821(11) 0.125(7) Uani 1 1 d DU . .
H28A H 0.3081 0.2197 0.4759 0.150 Uiso 0.50 1 d PR A .
H28B H 0.2343 0.1587 0.5077 0.150 Uiso 0.50 1 d PR . .
C29 C 0.736(3) 0.0730(19) 0.5493(19) 0.256(17) Uani 1 1 d DU . .
H29A H 0.7656 0.0455 0.5092 0.385 Uiso 1 1 calc R A .
H29B H 0.6988 0.0377 0.5745 0.385 Uiso 1 1 calc R . .
H29C H 0.8008 0.1067 0.5831 0.385 Uiso 1 1 calc R . .
C30 C 0.643(2) 0.1201(14) 0.5190(12) 0.138(8) Uani 1 1 d DU A .
H30A H 0.6767 0.1538 0.4905 0.166 Uiso 1 1 calc R . .
H30B H 0.5728 0.0869 0.4880 0.166 Uiso 1 1 calc R . .
C31 C 0.9342(10) 0.2519(8) 0.7749(8) 0.072(4) Uani 1 1 d DU A .
H31A H 0.9462 0.2208 0.8110 0.108 Uiso 1 1 calc R . .
H31B H 0.9531 0.3047 0.7990 0.108 Uiso 1 1 calc R . .
H31C H 0.9853 0.2412 0.7399 0.108 Uiso 1 1 calc R . .
C32 C 0.8019(10) 0.2342(9) 0.7344(8) 0.086(4) Uani 1 1 d DU . .
H32A H 0.7867 0.2716 0.7052 0.104 Uiso 0.50 1 d PR A .
H32B H 0.7876 0.1851 0.7016 0.104 Uiso 0.50 1 d PR . .
C33 C 0.052(3) 0.067(2) 0.5668(13) 0.28(2) Uani 1 1 d DU . .
H33A H -0.0178 0.0331 0.5688 0.422 Uiso 1 1 calc R A .
H33B H 0.0964 0.0422 0.5335 0.422 Uiso 1 1 calc R . .
H33C H 0.0274 0.1113 0.5499 0.422 Uiso 1 1 calc R . .
C34 C 0.1309(16) 0.0930(12) 0.6446(11) 0.115(6) Uani 1 1 d DU A .
H34A H 0.0857 0.1175 0.6790 0.138 Uiso 1 1 calc R . .
H34B H 0.1567 0.0491 0.6619 0.138 Uiso 1 1 calc R . .
C35 C 0.2234(15) 0.1877(10) 0.8831(9) 0.100(5) Uani 1 1 d U A .
H35A H 0.2317 0.2172 0.9322 0.150 Uiso 1 1 calc R . .
H35B H 0.2664 0.1455 0.8844 0.150 Uiso 1 1 calc R . .
H35C H 0.1402 0.1690 0.8630 0.150 Uiso 1 1 calc R . .
C36 C 0.2737(11) 0.2376(8) 0.8349(7) 0.063(3) Uani 1 1 d U . .
H36B H 0.3568 0.2570 0.8550 0.076 Uiso 0.50 1 d PR A .
H36A H 0.2312 0.2800 0.8328 0.076 Uiso 0.50 1 d PR . .
C37 C 0.4828(18) -0.0112(11) 0.6972(11) 0.119(6) Uani 1 1 d U A .
H37A H 0.4090 -0.0427 0.6714 0.178 Uiso 1 1 calc R . .
H37B H 0.4975 -0.0170 0.7476 0.178 Uiso 1 1 calc R . .
H37C H 0.5473 -0.0265 0.6741 0.178 Uiso 1 1 calc R . .
C38 C 0.4749(15) 0.0675(9) 0.6951(9) 0.091(5) Uani 1 1 d U . .
H38A H 0.4597 0.0710 0.6442 0.110 Uiso 0.50 1 d PR A .
H38B H 0.4074 0.0814 0.7157 0.110 Uiso 0.50 1 d PR . .
C39 C 0.5494(15) 0.1603(11) 0.9448(9) 0.114(6) Uani 1 1 d DU . .
H39A H 0.5918 0.1394 0.9830 0.171 Uiso 1 1 calc R A .
H39B H 0.4845 0.1227 0.9157 0.171 Uiso 1 1 calc R . .
H39C H 0.5182 0.2042 0.9667 0.171 Uiso 1 1 calc R . .
C40 C 0.6356(14) 0.1841(10) 0.8950(8) 0.092(5) Uani 1 1 d DU A .
H40A H 0.7018 0.2223 0.9234 0.111 Uiso 1 1 calc R . .
H40B H 0.6672 0.1404 0.8717 0.111 Uiso 1 1 calc R . .
C41 C 0.0090(12) 0.3013(13) 0.5850(12) 0.130(7) Uani 1 1 d DU . .
H41A H -0.0198 0.2980 0.5333 0.196 Uiso 1 1 calc R A .
H41B H -0.0097 0.3469 0.6128 0.196 Uiso 1 1 calc R . .
H41C H -0.0285 0.2577 0.5999 0.196 Uiso 1 1 calc R . .
C42 C 0.1456(11) 0.3032(12) 0.5992(9) 0.134(7) Uani 1 1 d DU A .
H42A H 0.1640 0.2555 0.5738 0.161 Uiso 1 1 calc R . .
H42B H 0.1827 0.3440 0.5792 0.161 Uiso 1 1 calc R . .
C43 C 0.6888(12) 0.4053(9) 0.9621(7) 0.076(4) Uani 1 1 d U A .
H43A H 0.7409 0.4515 0.9877 0.114 Uiso 1 1 calc R . .
H43B H 0.7253 0.3622 0.9719 0.114 Uiso 1 1 calc R . .
H43C H 0.6139 0.4036 0.9787 0.114 Uiso 1 1 calc R . .
C44 C 0.6687(8) 0.4034(8) 0.8855(8) 0.089(5) Uani 1 1 d DU . .
H44A H 0.7095 0.4490 0.8756 0.107 Uiso 0.50 1 d PR A .
H44B H 0.6963 0.3601 0.8591 0.107 Uiso 0.50 1 d PR . .
C45 C 0.433(2) 0.5550(9) 0.6785(14) 0.170(10) Uani 1 1 d DU A .
H45A H 0.5026 0.5929 0.6979 0.256 Uiso 1 1 calc R . .
H45B H 0.3698 0.5672 0.7044 0.256 Uiso 1 1 calc R . .
H45C H 0.4071 0.5539 0.6270 0.256 Uiso 1 1 calc R . .
C46 C 0.4632(14) 0.4757(10) 0.6886(8) 0.134(10) Uani 1 1 d DU . .
H46A H 0.3872 0.4412 0.6799 0.209 Uiso 0.50 1 d PR A .
H46B H 0.5083 0.4573 0.6515 0.209 Uiso 0.50 1 d PR . .
C47 C 0.1962(15) 0.4658(11) 0.8266(10) 0.108(6) Uani 1 1 d U . .
H47A H 0.1768 0.5058 0.8617 0.162 Uiso 1 1 calc R A .
H47B H 0.1515 0.4179 0.8287 0.162 Uiso 1 1 calc R . .
H47C H 0.1762 0.4756 0.7779 0.162 Uiso 1 1 calc R . .
C48 C 0.3205(15) 0.4626(10) 0.8435(9) 0.095(5) Uani 1 1 d U A .
H48A H 0.3436 0.4526 0.8925 0.114 Uiso 1 1 calc R . .
H48B H 0.3682 0.5095 0.8400 0.114 Uiso 1 1 calc R . .

loop_
_atom_site_aniso_label
_atom_site_aniso_U_11
_atom_site_aniso_U_22
_atom_site_aniso_U_33
_atom_site_aniso_U_23
_atom_site_aniso_U_13
_atom_site_aniso_U_12
Ru1 0.0317(4) 0.0298(4) 0.0349(4) 0.0078(3) 0.0107(3) 0.0044(3)
Ru2 0.0303(5) 0.0400(5) 0.0434(5) 0.0030(4) 0.0066(4) 0.0136(4)
P1 0.0412(15) 0.0374(15) 0.0491(16) 0.0071(12) 0.0159(13) 0.0014(12)
P2 0.0332(13) 0.0357(14) 0.0433(15) 0.0071(12) 0.0103(11) 0.0035(11)
P3 0.0529(17) 0.0481(17) 0.0426(15) 0.0120(13) 0.0156(13) 0.0123(14)
P4 0.0366(14) 0.0465(16) 0.0458(15) 0.0145(13) 0.0127(12) 0.0066(12)
P5 0.040(2) 0.052(2) 0.049(2) 0.0112(19) 0.0127(18) 0.0161(18)
P6 0.0312(19) 0.041(2) 0.049(2) 0.0053(18) 0.0089(17) 0.0066(16)
P7 0.0314(19) 0.042(2) 0.052(2) 0.0107(18) 0.0110(17) 0.0151(16)
P8 0.0272(18) 0.033(2) 0.045(2) 0.0067(16) 0.0064(15) 0.0056(15)
O14 0.076(7) 0.090(8) 0.064(6) -0.001(6) 0.007(6) 0.011(6)
O18 0.068(7) 0.076(7) 0.071(7) 0.004(6) 0.027(6) -0.003(5)
O19 0.062(6) 0.047(6) 0.069(6) 0.010(5) 0.000(5) 0.009(5)
O13 0.107(8) 0.095(8) 0.094(8) 0.014(6) 0.043(7) 0.029(7)
O22 0.036(5) 0.037(5) 0.048(5) 0.003(4) 0.018(4) 0.002(4)
O23 0.045(5) 0.042(5) 0.056(5) 0.016(4) 0.012(4) 0.009(4)
O21 0.048(6) 0.068(6) 0.052(6) 0.017(5) 0.001(5) 0.015(5)
C26 0.114(11) 0.105(11) 0.108(11) 0.023(9) 0.044(9) 0.002(8)
P5' 0.038(4) 0.040(5) 0.041(4) 0.010(4) 0.012(4) 0.007(4)
P6' 0.034(4) 0.040(5) 0.037(4) 0.010(4) 0.003(3) 0.010(4)
P7' 0.036(4) 0.037(5) 0.036(4) 0.007(4) 0.007(4) 0.007(4)
P8' 0.034(4) 0.029(4) 0.033(4) 0.004(3) -0.002(3) 0.009(3)
O19' 0.055(10) 0.043(10) 0.070(10) 0.016(8) 0.001(8) 0.011(8)
O13' 0.18(2) 0.18(2) 0.18(2) 0.029(11) 0.047(11) 0.020(11)
O18' 0.075(12) 0.102(13) 0.084(12) 0.021(9) 0.026(9) 0.008(9)
O14' 0.097(13) 0.088(13) 0.080(12) 0.018(9) 0.014(9) 0.003(9)
O22' 0.19(3) 0.20(3) 0.19(3) 0.036(11) 0.038(11) 0.021(11)
O23' 0.071(12) 0.076(12) 0.078(12) 0.021(9) 0.001(9) 0.006(9)
O21' 0.22(3) 0.21(3) 0.21(3) 0.042(12) 0.036(11) 0.037(11)
C26' 0.12(2) 0.13(2) 0.13(2) 0.018(11) 0.037(11) 0.023(11)
O1 0.036(4) 0.049(4) 0.083(5) 0.008(4) 0.014(4) 0.001(3)
O2 0.066(5) 0.054(4) 0.049(4) 0.007(4) 0.010(4) 0.000(4)
O3 0.052(4) 0.043(4) 0.066(4) 0.012(3) 0.021(4) 0.005(3)
O4 0.040(4) 0.039(4) 0.056(4) 0.002(3) 0.021(3) 0.004(3)
O5 0.036(4) 0.053(4) 0.050(4) 0.013(3) 0.006(3) 0.006(3)
O6 0.039(4) 0.045(4) 0.041(4) 0.004(3) 0.009(3) -0.002(3)
O7 0.085(5) 0.069(5) 0.066(5) 0.026(4) 0.040(4) 0.014(4)
O8 0.073(5) 0.087(6) 0.052(4) 0.005(4) 0.005(4) 0.016(5)
O9 0.079(5) 0.052(4) 0.045(4) 0.006(3) 0.023(4) 0.026(4)
O10 0.051(4) 0.070(5) 0.055(4) 0.030(4) 0.019(3) 0.024(4)
O11 0.037(4) 0.055(4) 0.051(4) 0.009(3) 0.017(3) 0.013(3)
O12 0.057(4) 0.043(4) 0.063(4) 0.015(4) 0.013(4) 0.009(3)
O15 0.062(5) 0.075(5) 0.058(4) -0.003(4) 0.015(4) 0.036(4)
O16 0.106(9) 0.105(11) 0.113(10) -0.024(8) 0.069(8) 0.050(8)
O17 0.078(6) 0.068(6) 0.110(7) -0.002(5) 0.007(5) -0.016(5)
O20 0.081(6) 0.115(7) 0.065(5) 0.045(5) 0.025(4) 0.034(5)
O24 0.061(5) 0.051(4) 0.058(4) 0.001(4) 0.012(4) 0.025(4)
C1 0.089(9) 0.112(9) 0.126(10) 0.015(8) 0.018(8) 0.007(7)
C2 0.069(7) 0.074(8) 0.112(8) -0.001(7) 0.028(7) 0.001(6)
C3 0.071(13) 0.076(13) 0.079(13) 0.021(9) 0.013(9) 0.003(8)
C3' 0.096(15) 0.088(15) 0.085(14) 0.016(9) 0.008(9) 0.005(9)
C4 0.085(8) 0.079(7) 0.052(6) 0.016(6) 0.005(6) -0.014(6)
C5 0.076(7) 0.058(7) 0.076(7) 0.026(6) 0.014(6) 0.012(6)
C6 0.053(6) 0.044(6) 0.064(6) 0.011(5) 0.011(5) 0.008(5)
C7 0.096(8) 0.100(9) 0.122(9) -0.012(7) 0.053(7) 0.015(7)
C8 0.067(7) 0.058(7) 0.093(7) -0.003(6) 0.042(6) 0.014(5)
C9 0.077(7) 0.089(8) 0.075(7) 0.026(6) -0.006(6) 0.009(6)
C10 0.061(7) 0.088(8) 0.069(7) 0.028(6) 0.002(6) 0.018(6)
C11 0.063(6) 0.060(6) 0.067(7) 0.022(5) 0.015(5) 0.003(5)
C12 0.046(5) 0.051(6) 0.059(6) 0.013(5) 0.021(5) 0.006(5)
C13 0.111(9) 0.115(9) 0.123(9) 0.046(8) 0.036(8) 0.009(7)
C14 0.078(7) 0.066(7) 0.071(7) 0.019(6) 0.028(6) 0.007(6)
C15 0.146(11) 0.140(12) 0.164(12) 0.018(9) 0.037(9) 0.018(9)
C16 0.091(8) 0.102(9) 0.089(8) 0.000(7) 0.013(7) 0.006(7)
C17 0.142(10) 0.125(10) 0.106(9) 0.015(8) 0.041(8) 0.053(8)
C18 0.112(8) 0.087(8) 0.062(7) 0.014(6) 0.030(6) 0.050(7)
C19 0.219(16) 0.226(16) 0.208(16) 0.050(10) 0.031(10) 0.056(10)
C20 0.108(9) 0.132(10) 0.101(9) 0.044(8) 0.029(7) 0.038(8)
C21 0.053(6) 0.083(7) 0.074(7) 0.028(6) 0.020(5) 0.010(6)
C22 0.046(6) 0.061(6) 0.061(6) 0.022(5) 0.015(5) 0.011(5)
C23 0.091(8) 0.078(8) 0.107(9) 0.012(7) 0.013(7) 0.009(7)
C24 0.061(6) 0.046(6) 0.067(6) 0.012(5) 0.004(5) 0.009(5)
C25 0.159(13) 0.164(13) 0.165(13) 0.023(9) 0.027(9) 0.035(9)
C27 0.130(10) 0.137(11) 0.116(10) 0.010(8) 0.015(8) 0.039(8)
C28 0.118(10) 0.127(10) 0.122(10) 0.009(8) 0.023(8) 0.013(8)
C29 0.261(19) 0.257(19) 0.255(19) 0.049(10) 0.060(10) 0.046(10)
C30 0.130(11) 0.156(11) 0.139(11) 0.030(8) 0.050(8) 0.029(8)
C31 0.056(6) 0.074(7) 0.085(7) 0.015(6) 0.007(6) 0.013(6)
C32 0.095(8) 0.083(8) 0.102(8) 0.043(7) 0.038(7) 0.035(6)
C33 0.28(2) 0.28(2) 0.28(2) 0.062(11) 0.049(11) 0.039(10)
C34 0.095(9) 0.118(10) 0.134(10) 0.013(8) 0.041(8) 0.018(8)
C35 0.093(8) 0.109(9) 0.106(9) 0.040(7) 0.025(7) 0.013(7)
C36 0.055(6) 0.075(7) 0.060(6) 0.011(6) 0.018(5) 0.006(5)
C37 0.119(10) 0.102(9) 0.130(10) 0.030(8) 0.006(8) 0.012(8)
C38 0.090(8) 0.075(8) 0.109(9) 0.033(7) -0.005(7) 0.022(7)
C39 0.108(9) 0.115(10) 0.119(9) 0.029(8) 0.021(8) 0.014(8)
C40 0.105(9) 0.090(8) 0.082(8) 0.023(7) 0.012(7) 0.016(7)
C41 0.127(10) 0.134(11) 0.134(10) 0.035(8) 0.025(8) 0.026(8)
C42 0.122(10) 0.125(10) 0.163(11) 0.034(8) 0.039(9) 0.023(8)
C43 0.067(7) 0.086(8) 0.068(7) 0.010(6) 0.001(6) 0.010(6)
C44 0.095(8) 0.084(8) 0.085(8) 0.018(7) 0.017(7) 0.002(7)
C45 0.168(13) 0.177(13) 0.165(13) 0.034(9) 0.017(9) 0.044(9)
C46 0.147(13) 0.126(13) 0.134(12) 0.034(9) 0.044(9) 0.036(9)
C47 0.091(9) 0.111(9) 0.124(9) 0.032(8) 0.019(7) 0.015(7)
C48 0.096(8) 0.087(8) 0.102(8) 0.008(7) 0.027(7) 0.016(7)

loop_
_atom_type_symbol
_atom_type_description
_atom_type_scat_dispersion_real
_atom_type_scat_dispersion_imag
_atom_type_scat_source
C C 0.0033 0.0016 'International Tables Vol C Tables 4.2.6.8 and 6.1.1.4'
H H 0.0000 0.0000 'International Tables Vol C Tables 4.2.6.8 and 6.1.1.4'
O O 0.0106 0.0060 'International Tables Vol C Tables 4.2.6.8 and 6.1.1.4'
P P 0.1023 0.0942 'International Tables Vol C Tables 4.2.6.8 and 6.1.1.4'
Ru Ru -1.2594 0.8363 'International Tables Vol C Tables 4.2.6.8 and 6.1.1.4'

loop_
_geom_angle_atom_site_label_1
_geom_angle_atom_site_label_2
_geom_angle_atom_site_label_3
_geom_angle
P3 Ru1 P2 152.03(11)
P3 Ru1 P1 101.32(10)
P2 Ru1 P1 96.59(10)
P3 Ru1 P4 96.19(10)
P2 Ru1 P4 102.58(10)
P1 Ru1 P4 97.56(10)
P3 Ru1 H1 83.0
P2 Ru1 H1 77.2
P1 Ru1 H1 85.5
P4 Ru1 H1 177.0
P3 Ru1 H2 78.8
P2 Ru1 H2 82.4
P1 Ru1 H2 177.5
P4 Ru1 H2 84.9
H1 Ru1 H2 92.1
P5' Ru2 P6 132.4(3)
P5' Ru2 P8' 160.3(3)
P6 Ru2 P8' 62.0(2)
P5' Ru2 P7 59.2(2)
P6 Ru2 P7 100.54(14)
P8' Ru2 P7 137.8(2)
P5' Ru2 P5 45.7(3)
P6 Ru2 P5 103.92(15)
P8' Ru2 P5 124.4(2)
P7 Ru2 P5 96.23(14)
P5' Ru2 P8 127.7(3)
P6 Ru2 P8 96.37(14)
P8' Ru2 P8 49.7(2)
P7 Ru2 P8 100.33(14)
P5 Ru2 P8 150.92(15)
P5' Ru2 P7' 101.7(3)
P6 Ru2 P7' 76.3(2)
P8' Ru2 P7' 94.8(3)
P7 Ru2 P7' 43.0(2)
P5 Ru2 P7' 136.4(2)
P8 Ru2 P7' 68.5(2)
P5' Ru2 P6' 92.4(3)
P6 Ru2 P6' 40.9(2)
P8' Ru2 P6' 98.0(3)
P7 Ru2 P6' 86.7(2)
P5 Ru2 P6' 67.3(2)
P8 Ru2 P6' 137.0(2)
P7' Ru2 P6' 91.1(3)
P5' Ru2 H3 116.7
P6 Ru2 H3 85.1
P8' Ru2 H3 45.4
P7 Ru2 H3 174.3
P5 Ru2 H3 82.2
P8 Ru2 H3 79.0
P7' Ru2 H3 140.0
P6' Ru2 H3 97.6
P5' Ru2 H4 91.9
P6 Ru2 H4 135.2
P8' Ru2 H4 77.2
P7 Ru2 H4 97.3
P5 Ru2 H4 114.6
P8 Ru2 H4 39.8
P7' Ru2 H4 90.1
P6' Ru2 H4 175.2
H3 Ru2 H4 78.5
O1 P1 O2 101.4(4)
O1 P1 O3 95.8(4)
O2 P1 O3 96.1(4)
O1 P1 Ru1 117.2(3)
O2 P1 Ru1 122.4(3)
O3 P1 Ru1 118.8(3)
O4 P2 O5 101.7(4)
O4 P2 O6 97.9(4)
O5 P2 O6 96.0(4)
O4 P2 Ru1 115.3(3)
O5 P2 Ru1 117.4(3)
O6 P2 Ru1 124.3(3)
O9 P3 O7 96.6(5)
O9 P3 O8 103.0(5)
O7 P3 O8 95.3(5)
O9 P3 Ru1 115.3(3)
O7 P3 Ru1 123.9(4)
O8 P3 Ru1 118.5(4)
O10 P4 O11 96.4(4)
O10 P4 O12 102.6(4)
O11 P4 O12 95.1(4)
O10 P4 Ru1 116.1(3)
O11 P4 Ru1 121.5(3)
O12 P4 Ru1 120.4(3)
O13 P5 O15 105.6(7)
O13 P5 O14 93.3(8)
O15 P5 O14 91.5(6)
O13 P5 Ru2 123.4(6)
O15 P5 Ru2 114.3(4)
O14 P5 Ru2 122.8(5)
O13 P5 H26D 43.8
O15 P5 H26D 85.3
O14 P5 H26D 133.0
Ru2 P5 H26D 100.8
O17 P6 O18 93.5(6)
O17 P6 O16 114.3(5)
O18 P6 O16 110.0(6)
O17 P6 Ru2 120.9(5)
O18 P6 Ru2 119.3(5)
O16 P6 Ru2 99.5(3)
O20 P7 O19 99.8(6)
O20 P7 O21 94.8(6)
O19 P7 O21 94.5(6)
O20 P7 Ru2 118.7(4)
O19 P7 Ru2 120.9(5)
O21 P7 Ru2 122.4(4)
O23 P8 O22 96.2(5)
O23 P8 O24 105.3(5)
O22 P8 O24 98.6(4)
O23 P8 Ru2 120.2(4)
O22 P8 Ru2 123.6(4)
O24 P8 Ru2 109.7(3)
O23 P8 H4 83.5
O22 P8 H4 117.2
O24 P8 H4 142.2
Ru2 P8 H4 40.7
C28 O14 P5 119.7(12)
C36 O18 P6 127.9(11)
C36 O18 H36C 22.6
P6 O18 H36C 111.8
C38 O19 P7 124.5(10)
C38 O19 H38C 52.9
P7 O19 H38C 105.5
C38 O19 H38D 33.7
P7 O19 H38D 140.3
H38C O19 H38D 82.2
C26 O13 P5 123.6(14)
C26 O13 H26D 64.2
P5 O13 H26D 68.8
C44 O22 P8 119.8(8)
C44 O22 H44C 42.6
P8 O22 H44C 110.0
C46 O23 P8 103.8(9)
C46 O23 H46D 36.8
P8 O23 H46D 116.0
C32 O21 P7 124.5(8)
C25 C26 O13 111.3(18)
C25 C26 H26A 108.7
O13 C26 H26A 109.4
C25 C26 H26B 109.3
O13 C26 H26B 109.7
H26A C26 H26B 108.4
C25 C26 H26C 89.2
O13 C26 H26C 100.1
H26A C26 H26C 27.8
H26B C26 H26C 135.1
C25 C26 H26D 87.8
O13 C26 H26D 45.6
H26A C26 H26D 81.8
H26B C26 H26D 155.0
H26C C26 H26D 60.5
C25 C26 H25D 40.0
O13 C26 H25D 129.2
H26A C26 H25D 119.1
H26B C26 H25D 69.5
H26C C26 H25D 115.5
H26D C26 H25D 126.5
O15 P5' O13' 102.3(6)
O15 P5' O21' 101.8(6)
O13' P5' O21' 100.7(4)
O15 P5' Ru2 121.4(5)
O13' P5' Ru2 124.7(11)
O21' P5' Ru2 101.4(9)
O15 P5' C26' 93.8(16)
O13' P5' C26' 43.6(11)
O21' P5' C26' 143.8(12)
Ru2 P5' C26' 97.7(13)
O15 P5' C32 109.5(7)
O13' P5' C32 58.8(6)
O21' P5' C32 41.9(4)
Ru2 P5' C32 123.4(6)
C26' P5' C32 102.1(11)
O15 P5' H32A 116.2
O13' P5' H32A 36.3
O21' P5' H32A 65.4
Ru2 P5' H32A 122.4
C26' P5' H32A 78.4
C32 P5' H32A 24.2
O17 P6' O19' 93.2(12)
O17 P6' O14' 94.9(15)
O19' P6' O14' 94.7(16)
O17 P6' Ru2 125.7(7)
O19' P6' Ru2 122.9(11)
O14' P6' Ru2 117.9(13)
O20 P7' O18' 103.0(15)
O20 P7' O22' 84(2)
O18' P7' O22' 102(3)
O20 P7' Ru2 126.7(6)
O18' P7' Ru2 126.2(14)
O22' P7' Ru2 101.9(19)
O20 P7' H36B 110.8
O18' P7' H36B 7.9
O22' P7' H36B 103.0
Ru2 P7' H36B 118.7
O23' P8' O24 106.2(8)
O23' P8' O16 106.4(9)
O24 P8' O16 101.1(6)
O23' P8' Ru2 107.6(10)
O24 P8' Ru2 115.8(5)
O16 P8' Ru2 118.7(7)
O23' P8' H3 66.8
O24 P8' H3 148.6
O16 P8' H3 110.3
Ru2 P8' H3 46.5
O23' P8' H46A 19.6
O24 P8' H46A 89.7
O16 P8' H46A 121.0
Ru2 P8' H46A 106.9
H3 P8' H46A 75.7
C38 O19' P6' 124.2(19)
C38 O19' H38A 42.8
P6' O19' H38A 103.2
C38 O19' H38B 44.1
P6' O19' H38B 119.9
H38A O19' H38B 86.5
C26' O13' P5' 91(2)
C26' O13' H32A 159.6
P5' O13' H32A 87.6
C36 O18' P7' 132(3)
C36 O18' H36B 29.9
P7' O18' H36B 140.7
C28 O14' P6' 127(2)
C28 O14' H28B 36.1
P6' O14' H28B 109.2
C44 O22' P7' 166(4)
C44 O22' H44B 37.6
P7' O22' H44B 137.1
P8' O23' C46 119.1(13)
P8' O23' H46A 111.1
C46 O23' H46A 19.6
C32 O21' P5' 94.3(8)
C32 O21' H32B 37.2
P5' O21' H32B 95.1
O13' C26' C25 126(3)
O13' C26' P5' 45.1(12)
C25 C26' P5' 151(4)
O13' C26' H26A 144.8
C25 C26' H26A 85.9
P5' C26' H26A 114.4
O13' C26' H26C 108.6
C25 C26' H26C 112.7
P5' C26' H26C 95.1
H26A C26' H26C 37.4
O13' C26' H26D 99.5
C25 C26' H26D 103.4
P5' C26' H26D 60.7
H26A C26' H26D 85.7
H26C C26' H26D 103.8
O13' C26' H25B 89.6
C25 C26' H25B 36.1
P5' C26' H25B 123.5
H26A C26' H25B 120.9
H26C C26' H25B 136.7
H26D C26' H25B 111.7
C2 O1 P1 121.7(8)
C4 O2 P1 123.9(8)
C6 O3 P1 122.0(7)
C8 O4 P2 121.8(7)
C10 O5 P2 121.8(7)
C12 O6 P2 121.4(6)
C14 O7 P3 120.8(8)
C16 O8 P3 122.5(10)
C18 O9 P3 121.5(7)
C20 O10 P4 119.1(8)
C22 O11 P4 121.9(7)
C24 O12 P4 121.8(7)
C30 O15 P5' 155.8(12)
C30 O15 P5 121.1(10)
P5' O15 P5 66.5(5)
C42 O16 P8' 116.8(11)
C42 O16 P6 107.9(12)
P8' O16 P6 74.1(7)
P6' O17 C34 148.7(13)
P6' O17 P6 70.8(6)
C34 O17 P6 129.2(11)
P7' O20 C40 162.3(11)
P7' O20 P7 71.6(6)
C40 O20 P7 125.3(9)
C48 O24 P8' 156.0(9)
C48 O24 P8 115.5(8)
P8' O24 P8 70.9(4)
C2 C1 H1A 109.5
C2 C1 H1B 109.5
H1A C1 H1B 109.5
C2 C1 H1C 109.5
H1A C1 H1C 109.5
H1B C1 H1C 109.5
C1 C2 O1 112.5(14)
C1 C2 H2A 109.1
O1 C2 H2A 109.1
C1 C2 H2B 109.1
O1 C2 H2B 109.1
H2A C2 H2B 107.8
C4 C3 H4D 39.2
C4 C3 H3A 106.8
H4D C3 H3A 96.3
C4 C3 H3B 129.7
H4D C3 H3B 102.8
H3A C3 H3B 109.5
C4 C3 H3C 89.1
H4D C3 H3C 127.8
H3A C3 H3C 109.0
H3B C3 H3C 110.1
C4 C3 H3'A 75.9
H4D C3 H3'A 95.2
H3A C3 H3'A 48.7
H3B C3 H3'A 153.6
H3C C3 H3'A 71.7
C4 C3 H3'C 96.2
H4D C3 H3'C 135.2
H3A C3 H3'C 103.4
H3B C3 H3'C 107.7
H3C C3 H3'C 8.0
H3'A C3 H3'C 70.3
C4 C3' H3A 88.7
C4 C3' H3C 103.8
H3A C3' H3C 76.3
C4 C3' H3'A 107.7
H3A C3' H3'A 50.2
H3C C3' H3'A 115.3
C4 C3' H3'B 107.4
H3A C3' H3'B 158.2
H3C C3' H3'B 112.5
H3'A C3' H3'B 109.5
C4 C3' H3'C 113.2
H3A C3' H3'C 75.8
H3C C3' H3'C 9.5
H3'A C3' H3'C 109.5
H3'B C3' H3'C 109.6
C3' C4 O2 117.5(17)
C3' C4 C3 50.2(17)
O2 C4 C3 113.0(14)
C3' C4 H4C 112.6
O2 C4 H4C 106.8
C3 C4 H4C 140.1
C3' C4 H4D 106.4
O2 C4 H4D 108.3
C3 C4 H4D 60.3
H4C C4 H4D 104.5
C3' C4 H4A 83.6
O2 C4 H4A 108.8
C3 C4 H4A 127.9
H4C C4 H4A 33.3
H4D C4 H4A 130.8
C3' C4 H4B 127.3
O2 C4 H4B 107.4
C3 C4 H4B 88.4
H4C C4 H4B 76.8
H4D C4 H4B 29.5
H4A C4 H4B 107.5
C6 C5 H5A 109.5
C6 C5 H5B 109.5
H5A C5 H5B 109.5
C6 C5 H5C 109.5
H5A C5 H5C 109.5
H5B C5 H5C 109.5
O3 C6 C5 109.3(10)
O3 C6 H6A 109.8
C5 C6 H6A 109.8
O3 C6 H6B 109.8
C5 C6 H6B 109.8
H6A C6 H6B 108.3
C8 C7 H7A 109.5
C8 C7 H7B 109.5
H7A C7 H7B 109.5
C8 C7 H7C 109.5
H7A C7 H7C 109.5
H7B C7 H7C 109.5
O4 C8 C7 112.0(11)
O4 C8 H8A 109.2
C7 C8 H8A 109.2
O4 C8 H8B 109.2
C7 C8 H8B 109.2
H8A C8 H8B 107.9
C10 C9 H9A 109.5
C10 C9 H9B 109.5
H9A C9 H9B 109.5
C10 C9 H9C 109.5
H9A C9 H9C 109.5
H9B C9 H9C 109.5
O5 C10 C9 109.5(11)
O5 C10 H10A 109.8
C9 C10 H10A 109.8
O5 C10 H10B 109.8
C9 C10 H10B 109.8
H10A C10 H10B 108.2
C12 C11 H11A 109.5
C12 C11 H11B 109.5
H11A C11 H11B 109.5
C12 C11 H11C 109.5
H11A C11 H11C 109.5
H11B C11 H11C 109.5
O6 C12 C11 107.9(9)
O6 C12 H12A 110.1
C11 C12 H12A 110.1
O6 C12 H12B 110.1
C11 C12 H12B 110.1
H12A C12 H12B 108.4
C14 C13 H13A 109.5
C14 C13 H13B 109.5
H13A C13 H13B 109.5
C14 C13 H13C 109.5
H13A C13 H13C 109.5
H13B C13 H13C 109.5
O7 C14 C13 107.0(12)
O7 C14 H14A 110.3
C13 C14 H14A 110.3
O7 C14 H14B 110.3
C13 C14 H14B 110.3
H14A C14 H14B 108.6
C16 C15 H15A 109.5
C16 C15 H15B 109.5
H15A C15 H15B 109.5
C16 C15 H15C 109.5
H15A C15 H15C 109.5
H15B C15 H15C 109.5
C15 C16 O8 116.3(17)
C15 C16 H16A 108.2
O8 C16 H16A 108.2
C15 C16 H16B 108.2
O8 C16 H16B 108.2
H16A C16 H16B 107.4
C18 C17 H17A 109.5
C18 C17 H17B 109.5
H17A C17 H17B 109.5
C18 C17 H17C 109.5
H17A C17 H17C 109.5
H17B C17 H17C 109.5
C17 C18 O9 111.4(13)
C17 C18 H18A 109.3
O9 C18 H18A 109.3
C17 C18 H18B 109.3
O9 C18 H18B 109.3
H18A C18 H18B 108.0
C20 C19 H19A 109.5
C20 C19 H19B 109.5
H19A C19 H19B 109.5
C20 C19 H19C 109.5
H19A C19 H19C 109.5
H19B C19 H19C 109.5
O10 C20 C19 112.1(17)
O10 C20 H20A 109.2
C19 C20 H20A 109.2
O10 C20 H20B 109.2
C19 C20 H20B 109.2
H20A C20 H20B 107.9
C22 C21 H21A 109.5
C22 C21 H21B 109.5
H21A C21 H21B 109.5
C22 C21 H21C 109.5
H21A C21 H21C 109.5
H21B C21 H21C 109.5
O11 C22 C21 109.4(9)
O11 C22 H22A 109.8
C21 C22 H22A 109.8
O11 C22 H22B 109.8
C21 C22 H22B 109.8
H22A C22 H22B 108.3
C24 C23 H23A 109.5
C24 C23 H23B 109.5
H23A C23 H23B 109.5
C24 C23 H23C 109.5
H23A C23 H23C 109.5
H23B C23 H23C 109.5
O12 C24 C23 110.8(11)
O12 C24 H24A 109.5
C23 C24 H24A 109.5
O12 C24 H24B 109.5
C23 C24 H24B 109.5
H24A C24 H24B 108.1
C26 C25 C26' 56.4(19)
C26 C25 H25D 55.3
C26' C25 H25D 109.5
C26 C25 H25E 118.2
C26' C25 H25E 102.3
H25D C25 H25E 94.6
C26 C25 H25F 135.0
C26' C25 H25F 118.5
H25D C25 H25F 120.4
H25E C25 H25F 106.7
C26 C25 H25A 111.1
C26' C25 H25A 115.4
H25D C25 H25A 75.8
H25E C25 H25A 20.2
H25F C25 H25A 109.9
C26 C25 H25B 109.0
C26' C25 H25B 54.1
H25D C25 H25B 163.6
H25E C25 H25B 89.4
H25F C25 H25B 73.2
H25A C25 H25B 109.5
C26 C25 H25C 108.3
C26' C25 H25C 135.1
H25D C25 H25C 82.2
H25E C25 H25C 120.2
H25F C25 H25C 38.9
H25A C25 H25C 109.5
H25B C25 H25C 109.4
C28 C27 H27A 109.5
C28 C27 H27B 109.5
H27A C27 H27B 109.5
C28 C27 H27C 109.5
H27A C27 H27C 109.5
H27B C27 H27C 109.5
C27 C28 O14 101.3(15)
C27 C28 O14' 108(2)
O14 C28 O14' 48.2(14)
C27 C28 H28C 117.9
O14 C28 H28C 69.6
O14' C28 H28C 107.7
C27 C28 H28D 119.9
O14 C28 H28D 138.5
O14' C28 H28D 108.9
H28C C28 H28D 93.3
C27 C28 H28A 112.2
O14 C28 H28A 111.0
O14' C28 H28A 138.1
H28C C28 H28A 41.5
H28D C28 H28A 59.6
C27 C28 H28B 112.5
O14 C28 H28B 110.1
O14' C28 H28B 63.5
H28C C28 H28B 128.6
H28D C28 H28B 51.5
H28A C28 H28B 109.5
C30 C29 H29A 109.5
C30 C29 H29B 109.5
H29A C29 H29B 109.5
C30 C29 H29C 109.5
H29A C29 H29C 109.5
H29B C29 H29C 109.5
O15 C30 C29 105(2)
O15 C30 H30A 110.8
C29 C30 H30A 110.8
O15 C30 H30B 110.8
C29 C30 H30B 110.8
H30A C30 H30B 108.9
C32 C31 H31A 109.5
C32 C31 H31B 109.5
H31A C31 H31B 109.5
C32 C31 H31C 109.5
H31A C31 H31C 109.5
H31B C31 H31C 109.5
O21 C32 O21' 51.4(7)
O21 C32 C31 111.0(11)
O21' C32 C31 152.8(12)
O21 C32 P5' 81.1(6)
O21' C32 P5' 43.8(4)
C31 C32 P5' 163.4(11)
O21 C32 H32C 77.0
O21' C32 H32C 101.5
C31 C32 H32C 92.5
P5' C32 H32C 78.9
O21 C32 H32D 153.8
O21' C32 H32D 106.2
C31 C32 H32D 94.7
P5' C32 H32D 72.7
H32C C32 H32D 97.6
O21 C32 H32A 109.7
O21' C32 H32A 97.3
C31 C32 H32A 109.1
P5' C32 H32A 54.9
H32C C32 H32A 46.1
H32D C32 H32A 54.4
O21 C32 H32B 109.4
O21' C32 H32B 66.5
C31 C32 H32B 109.6
P5' C32 H32B 75.1
H32C C32 H32B 151.7
H32D C32 H32B 64.1
H32A C32 H32B 108.0
C34 C33 H33A 109.5
C34 C33 H33B 109.5
H33A C33 H33B 109.5
C34 C33 H33C 109.5
H33A C33 H33C 109.5
H33B C33 H33C 109.5
O17 C34 C33 108(2)
O17 C34 H34A 110.0
C33 C34 H34A 110.0
O17 C34 H34B 110.0
C33 C34 H34B 110.0
H34A C34 H34B 108.4
C36 C35 H35A 109.5
C36 C35 H35B 109.5
H35A C35 H35B 109.5
C36 C35 H35C 109.5
H35A C35 H35C 109.5
H35B C35 H35C 109.5
O18' C36 O18 99.1(18)
O18' C36 C35 108.4(19)
O18 C36 C35 108.9(13)
O18' C36 H36C 108.4
O18 C36 H36C 17.0
C35 C36 H36C 117.1
O18' C36 H36D 105.1
O18 C36 H36D 123.3
C35 C36 H36D 110.5
H36C C36 H36D 106.6
O18' C36 H36B 11.9
O18 C36 H36B 109.1
C35 C36 H36B 109.9
H36C C36 H36B 116.2
H36D C36 H36B 93.9
O18' C36 H36A 119.0
O18 C36 H36A 110.1
C35 C36 H36A 110.4
H36C C36 H36A 93.2
H36D C36 H36A 16.2
H36B C36 H36A 108.4
C38 C37 H37A 109.5
C38 C37 H37B 109.5
H37A C37 H37B 109.5
C38 C37 H37C 109.5
H37A C37 H37C 109.5
H37B C37 H37C 109.5
O19' C38 C37 114.9(18)
O19' C38 O19 128.7(16)
C37 C38 O19 116.2(14)
O19' C38 H38C 118.1
C37 C38 H38C 95.0
O19 C38 H38C 53.4
O19' C38 H38D 132.6
C37 C38 H38D 95.0
O19 C38 H38D 45.6
H38C C38 H38D 93.2
O19' C38 H38A 59.9
C37 C38 H38A 107.1
O19 C38 H38A 107.6
H38C C38 H38A 156.4
H38D C38 H38A 77.0
O19' C38 H38B 48.4
C37 C38 H38B 108.9
O19 C38 H38B 109.0
H38C C38 H38B 71.5
H38D C38 H38B 152.3
H38A C38 H38B 107.7
C40 C39 H39A 109.5
C40 C39 H39B 109.5
H39A C39 H39B 109.5
C40 C39 H39C 109.5
H39A C39 H39C 109.5
H39B C39 H39C 109.5
O20 C40 C39 104.5(12)
O20 C40 H40A 110.8
C39 C40 H40A 110.8
O20 C40 H40B 110.8
C39 C40 H40B 110.8
H40A C40 H40B 108.9
C42 C41 H41A 109.5
C42 C41 H41B 109.5
H41A C41 H41B 109.5
C42 C41 H41C 109.5
H41A C41 H41C 109.5
H41B C41 H41C 109.5
O16 C42 C41 111.6(16)
O16 C42 H42A 109.3
C41 C42 H42A 109.3
O16 C42 H42B 109.3
C41 C42 H42B 109.3
H42A C42 H42B 108.0
C44 C43 H43A 109.5
C44 C43 H43B 109.5
H43A C43 H43B 109.5
C44 C43 H43C 109.5
H43A C43 H43C 109.5
H43B C43 H43C 109.5
C43 C44 O22 105.4(11)
C43 C44 O22' 99.3(18)
O22 C44 O22' 57(3)
C43 C44 H44C 104.5
O22 C44 H44C 62.9
O22' C44 H44C 118.7
C43 C44 H44D 107.1
O22 C44 H44D 146.4
O22' C44 H44D 124.7
H44C C44 H44D 100.6
C43 C44 H44A 110.5
O22 C44 H44A 110.2
O22' C44 H44A 150.1
H44C C44 H44A 51.4
H44D C44 H44A 49.6
C43 C44 H44B 111.3
O22 C44 H44B 110.7
O22' C44 H44B 61.1
H44C C44 H44B 143.8
H44D C44 H44B 64.2
H44A C44 H44B 108.6
C46 C45 H45A 109.5
C46 C45 H45B 109.5
H45A C45 H45B 109.5
C46 C45 H45C 109.5
H45A C45 H45C 109.5
H45B C45 H45C 109.5
C45 C46 O23 118.8(15)
C45 C46 O23' 112.3(5)
O23 C46 O23' 111.3(12)
C45 C46 H46D 95.6
O23 C46 H46D 25.5
O23' C46 H46D 115.9
C45 C46 H46C 98.6
O23 C46 H46C 89.8
O23' C46 H46C 124.7
H46D C46 H46C 104.7
C45 C46 H46A 107.2
O23 C46 H46A 105.9
O23' C46 H46A 12.8
H46D C46 H46A 105.9
H46C C46 H46A 137.3
C45 C46 H46B 108.7
O23 C46 H46B 107.3
O23' C46 H46B 95.8
H46D C46 H46B 128.8
H46C C46 H46B 29.4
H46A C46 H46B 108.6
C48 C47 H47A 109.5
C48 C47 H47B 109.5
H47A C47 H47B 109.5
C48 C47 H47C 109.5
H47A C47 H47C 109.5
H47B C47 H47C 109.5
C47 C48 O24 101.8(14)
C47 C48 H48A 111.4
O24 C48 H48A 111.4
C47 C48 H48B 111.4
O24 C48 H48B 111.4
H48A C48 H48B 109.3

loop_
_geom_bond_atom_site_label_1
_geom_bond_atom_site_label_2
_geom_bond_distance
Ru1 P3 2.255(3)
Ru1 P2 2.259(3)
Ru1 P1 2.272(3)
Ru1 P4 2.278(3)
Ru1 H1 1.5833
Ru1 H2 1.4826
Ru2 P5' 2.174(9)
Ru2 P6 2.213(4)
Ru2 P8' 2.228(8)
Ru2 P7 2.254(4)
Ru2 P5 2.268(4)
Ru2 P8 2.287(4)
Ru2 P7' 2.355(8)
Ru2 P6' 2.425(9)
Ru2 H3 1.6168
Ru2 H4 1.5115
P1 O1 1.607(7)
P1 O2 1.616(8)
P1 O3 1.618(8)
P2 O4 1.601(7)
P2 O5 1.614(7)
P2 O6 1.614(7)
P3 O9 1.601(8)
P3 O7 1.613(8)
P3 O8 1.618(9)
P4 O10 1.601(7)
P4 O11 1.608(7)
P4 O12 1.630(8)
P5 O13 1.565(15)
P5 O15 1.597(8)
P5 O14 1.612(14)
P5 H26D 1.5810
P6 O17 1.555(10)
P6 O18 1.620(13)
P6 O16 2.128(19)
P7 O20 1.566(9)
P7 O19 1.596(12)
P7 O21 1.606(5)
P8 O23 1.617(10)
P8 O22 1.618(10)
P8 O24 1.673(8)
P8 H4 1.4837
O14 C28 1.539(5)
O18 C36 1.361(16)
O18 H36C 0.6231
O19 C38 1.501(19)
O19 H38C 1.2565
O19 H38D 1.0904
O13 C26 1.544(5)
O13 H26D 1.1735
O22 C44 1.538(5)
O22 H44C 1.4197
O23 C46 1.555(5)
O23 H46D 0.7571
O21 C32 1.360(16)
C26 C25 1.543(5)
C26 H26A 0.9582
C26 H26B 0.9613
C26 H26C 1.5740
C26 H26D 1.4786
C26 H25D 1.2750
P5' O15 1.556(12)
P5' O13' 1.593(5)
P5' O21' 1.597(5)
P5' C26' 2.25(4)
P5' C32 2.301(14)
P5' H32A 1.9165
P6' O17 1.226(13)
P6' O19' 1.58(3)
P6' O14' 1.69(3)
P7' O20 1.305(12)
P7' O18' 1.52(3)
P7' O22' 1.608(5)
P7' H36B 1.8483
P8' O23' 1.459(15)
P8' O24 1.595(10)
P8' O16 1.606(13)
P8' H3 1.5873
P8' H46A 1.7954
O19' C38 1.38(3)
O19' H38A 1.2215
O19' H38B 1.0312
O13' C26' 1.551(5)
O13' H32A 1.1359
O18' C36 1.29(3)
O18' H36B 0.3990
O14' C28 1.61(4)
O14' H28B 1.4636
O22' C44 1.558(5)
O22' H44B 1.3798
O23' C46 1.563(5)
O23' H46A 0.6458
O21' C32 1.542(5)
O21' H32B 1.4559
C26' C25 1.63(5)
C26' H26A 1.3847
C26' H26C 0.9619
C26' H26D 0.9944
C26' H25B 1.3206
O1 C2 1.429(15)
O2 C4 1.436(14)
O3 C6 1.402(13)
O4 C8 1.430(13)
O5 C10 1.454(14)
O6 C12 1.414(12)
O7 C14 1.422(15)
O8 C16 1.398(18)
O9 C18 1.460(14)
O10 C20 1.438(17)
O11 C22 1.443(12)
O12 C24 1.423(14)
O15 C30 1.52(2)
O16 C42 1.424(17)
O17 C34 1.44(2)
O20 C40 1.437(17)
O24 C48 1.516(17)
C1 C2 1.36(2)
C1 H1A 0.9600
C1 H1B 0.9600
C1 H1C 0.9600
C2 H2A 0.9700
C2 H2B 0.9700
C3 C4 1.544(5)
C3 H4D 1.3602
C3 H3A 0.9601
C3 H3B 0.9601
C3 H3C 0.9770
C3 H3'A 1.5610
C3 H3'C 1.0697
C3' C4 1.38(3)
C3' H3A 1.5301
C3' H3C 0.8862
C3' H3'A 0.9602
C3' H3'B 0.9593
C3' H3'C 0.9598
C4 H4C 0.9624
C4 H4D 0.9899
C4 H4A 0.9700
C4 H4B 0.9700
C5 C6 1.523(16)
C5 H5A 0.9600
C5 H5B 0.9600
C5 H5C 0.9600
C6 H6A 0.9700
C6 H6B 0.9700
C7 C8 1.450(19)
C7 H7A 0.9600
C7 H7B 0.9600
C7 H7C 0.9600
C8 H8A 0.9700
C8 H8B 0.9700
C9 C10 1.463(18)
C9 H9A 0.9600
C9 H9B 0.9600
C9 H9C 0.9600
C10 H10A 0.9700
C10 H10B 0.9700
C11 C12 1.506(15)
C11 H11A 0.9600
C11 H11B 0.9600
C11 H11C 0.9600
C12 H12A 0.9700
C12 H12B 0.9700
C13 C14 1.47(2)
C13 H13A 0.9600
C13 H13B 0.9600
C13 H13C 0.9600
C14 H14A 0.9700
C14 H14B 0.9700
C15 C16 1.40(2)
C15 H15A 0.9600
C15 H15B 0.9600
C15 H15C 0.9600
C16 H16A 0.9700
C16 H16B 0.9700
C17 C18 1.39(2)
C17 H17A 0.9600
C17 H17B 0.9600
C17 H17C 0.9600
C18 H18A 0.9700
C18 H18B 0.9700
C19 C20 1.540(5)
C19 H19A 0.9600
C19 H19B 0.9600
C19 H19C 0.9600
C20 H20A 0.9700
C20 H20B 0.9700
C21 C22 1.486(16)
C21 H21A 0.9600
C21 H21B 0.9600
C21 H21C 0.9600
C22 H22A 0.9700
C22 H22B 0.9700
C23 C24 1.505(19)
C23 H23A 0.9600
C23 H23B 0.9600
C23 H23C 0.9600
C24 H24A 0.9700
C24 H24B 0.9700
C25 H25D 0.9966
C25 H25E 1.1323
C25 H25F 0.8067
C25 H25A 0.9592
C25 H25B 0.9604
C25 H25C 0.9603
C27 C28 1.35(2)
C27 H27A 0.9600
C27 H27B 0.9600
C27 H27C 0.9600
C28 H28C 1.0984
C28 H28D 1.0470
C28 H28A 0.9602
C28 H28B 0.9627
C29 C30 1.545(5)
C29 H29A 0.9600
C29 H29B 0.9600
C29 H29C 0.9600
C30 H30A 0.9700
C30 H30B 0.9700
C31 C32 1.548(5)
C31 H31A 0.9600
C31 H31B 0.9600
C31 H31C 0.9600
C32 H32C 1.1233
C32 H32D 0.8738
C32 H32A 0.9595
C32 H32B 0.9607
C33 C34 1.545(5)
C33 H33A 0.9600
C33 H33B 0.9600
C33 H33C 0.9600
C34 H34A 0.9700
C34 H34B 0.9700
C35 C36 1.519(19)
C35 H35A 0.9600
C35 H35B 0.9600
C35 H35C 0.9600
C36 H36C 0.8215
C36 H36D 1.1087
C36 H36B 0.9625
C36 H36A 0.9602
C37 C38 1.44(2)
C37 H37A 0.9600
C37 H37B 0.9600
C37 H37C 0.9600
C38 H38C 1.2483
C38 H38D 0.8480
C38 H38A 0.9596
C38 H38B 0.9593
C39 C40 1.545(5)
C39 H39A 0.9600
C39 H39B 0.9600
C39 H39C 0.9600
C40 H40A 0.9700
C40 H40B 0.9700
C41 C42 1.540(5)
C41 H41A 0.9600
C41 H41B 0.9600
C41 H41C 0.9600
C42 H42A 0.9700
C42 H42B 0.9700
C43 C44 1.411(18)
C43 H43A 0.9600
C43 H43B 0.9600
C43 H43C 0.9600
C44 H44C 1.0788
C44 H44D 0.9578
C44 H44A 0.9610
C44 H44B 0.9618
C45 C46 1.551(5)
C45 H45A 0.9600
C45 H45B 0.9600
C45 H45C 0.9600
C46 H46D 1.0519
C46 H46C 0.9301
C46 H46A 0.9790
C46 H46B 0.9697
C47 C48 1.42(2)
C47 H47A 0.9600
C47 H47B 0.9600
C47 H47C 0.9600
C48 H48A 0.9700
C48 H48B 0.9700
